data_4325236
loop_
_publ_author_name
'Rihong Cong'
'Junliang Sun'
'Tao Yang'
'Mingrun Li'
'Fuhui Liao'
'Yingxia Wang'
'Jianhua Lin'

_publ_contact_author_address
; 
College of Chemistry and Molecular Engineering
      Peaking University, Beijing 100871 
      China
;
_publ_contact_author_email jhlin@pku.edu.cn
_publ_contact_author_fax '86 10 6275 1708'
_publ_contact_author_name 'Dr J. H. Lin'
_publ_contact_author_phone '86 10 6275 1715'
_publ_section_title
;
 Syntheses and Crystal Structures of Two New Bismuth Hydroxyl Borates
 Containing [Bi2O2]2+ Layers: Bi2O2[B3O5(OH)] and Bi2O2[BO2(OH)]
;
_journal_name_full 'Inorganic Chemistry'
_journal_page_first 5098
_journal_page_last 5104
_journal_paper_doi 10.1021/ic200382b
_journal_volume 50
_journal_year 2011
_chemical_formula_moiety 'B3 Bi2 H O8 '
_chemical_formula_sum 'B3 Bi2 H O8'
_chemical_formula_weight 579.40
_chemical_name_systematic
;
 ?
;
_space_group_IT_number 61
_symmetry_cell_setting orthorhombic
_symmetry_space_group_name_Hall '-P 2ac 2ab'
_symmetry_space_group_name_H-M 'P b c a'
_atom_sites_solution_hydrogens geom
_atom_sites_solution_primary direct
_atom_sites_solution_secondary difmap
_audit_creation_method SHELXL-97
_audit_update_record
;
2009-09-11 # Formatted by publCIF
;
_cell_angle_alpha 90.00
_cell_angle_beta 90.00
_cell_angle_gamma 90.00
_cell_formula_units_Z 8
_cell_length_a 6.0268(3)
_cell_length_b 11.3635(6)
_cell_length_c 19.3485(10)
_cell_measurement_pressure 101
_cell_measurement_reflns_used 25167
_cell_measurement_temperature 293(2)
_cell_measurement_theta_max 32.73
_cell_measurement_theta_min 4.20
_cell_volume 1325.09(12)
_computing_cell_refinement 'HKL Scalepack (Otwinowski & Minor, 1997)'
_computing_data_collection 'KappaCCD (Nonius B. V., 1998)'
_computing_data_reduction 'HKL Denzo (Otwinowski & Minor, 1997) & maXus (Mackay et al., 1998)'
_computing_molecular_graphics 'Bruker SHELXTL V5.1 (Sheldrick, 1998)'
_computing_publication_material 'SHELXL-97 (Sheldrick, 1997)'
_computing_structure_refinement 'SHELXL-97 (Sheldrick, 1997)'
_computing_structure_solution 'SHELXS-97 (Sheldrick, 1997)'
_diffrn_ambient_temperature 293(2)
_diffrn_measured_fraction_theta_full 0.996
_diffrn_measured_fraction_theta_max 0.996
_diffrn_measurement_device_type 'NONIUS KappaCCD'
_diffrn_measurement_method CCD
_diffrn_radiation_monochromator graphite
_diffrn_radiation_source 'fine-focus sealed tube'
_diffrn_radiation_type MoK\a
_diffrn_radiation_wavelength 0.71073
_diffrn_reflns_av_R_equivalents 0.0569
_diffrn_reflns_av_sigmaI/netI 0.0342
_diffrn_reflns_limit_h_max 8
_diffrn_reflns_limit_h_min -8
_diffrn_reflns_limit_k_max 15
_diffrn_reflns_limit_k_min -15
_diffrn_reflns_limit_l_max 25
_diffrn_reflns_limit_l_min -25
_diffrn_reflns_number 17869
_diffrn_reflns_theta_full 28.27
_diffrn_reflns_theta_max 28.27
_diffrn_reflns_theta_min 3.74
_exptl_absorpt_coefficient_mu 53.056
_exptl_absorpt_correction_T_max 0.815
_exptl_absorpt_correction_T_min 0.752
_exptl_absorpt_correction_type analytical
_exptl_absorpt_process_details
;
CrysAlis RED, Oxford Diffraction Ltd.,                                
Version 1.171.32.15 (release 10-01-2008 CrysAlis171 .NET)             
(compiled Jan 10 2008,16:37:18)                                       
Analytical numeric absorption correction using a multifaceted crystal 
            model based on expressions derived by R.C. Clark & J.S. Reid.
;
_exptl_crystal_colour 'light yellow'
_exptl_crystal_density_diffrn 5.809
_exptl_crystal_description block
_exptl_crystal_F_000 1968
_exptl_crystal_size_max 0.0931
_exptl_crystal_size_mid 0.0789
_exptl_crystal_size_min 0.0727
_refine_diff_density_max 1.985
_refine_diff_density_min -1.563
_refine_diff_density_rms 0.369
_refine_ls_extinction_coef 0.00042(6)
_refine_ls_extinction_expression Fc^*^=kFc[1+0.001xFc^2^\l^3^/sin(2\q)]^-1/4^
_refine_ls_extinction_method SHELXL
_refine_ls_goodness_of_fit_ref 1.118
_refine_ls_hydrogen_treatment mixed
_refine_ls_matrix_type full
_refine_ls_number_parameters 122
_refine_ls_number_reflns 1629
_refine_ls_number_restraints 37
_refine_ls_restrained_S_all 1.106
_refine_ls_R_factor_all 0.0533
_refine_ls_R_factor_gt 0.0393
_refine_ls_shift/su_max 0.000
_refine_ls_shift/su_mean 0.000
_refine_ls_structure_factor_coef Fsqd
_refine_ls_weighting_details 'calc w=1/[\s^2^(Fo^2^)+(0.0287P)^2^+0.0000P] where P=(Fo^2^+2Fc^2^)/3'
_refine_ls_weighting_scheme calc
_refine_ls_wR_factor_gt 0.0906
_refine_ls_wR_factor_ref 0.0970
_reflns_number_gt 1451
_reflns_number_total 1629
_reflns_threshold_expression >2sigma(I)
_cod_data_source_file ic200382b_si_002.cif
_cod_data_source_block HB3Bi2O8
_cod_original_sg_symbol_Hall '-P 2ac 2ab '
_cod_original_sg_symbol_H-M 'P b c a '
_cod_original_formula_sum 'B3 Bi2 H O8 '
_cod_database_code 4325236

loop_
_symmetry_equiv_pos_as_xyz
'x, y, z'
'-x+1/2, -y, z+1/2'
'-x, y+1/2, -z+1/2'
'x+1/2, -y+1/2, -z'
'-x, -y, -z'
'x-1/2, y, -z-1/2'
'x, -y-1/2, z-1/2'
'-x-1/2, y-1/2, z'

loop_
_atom_site_label
_atom_site_type_symbol
_atom_site_fract_x
_atom_site_fract_y
_atom_site_fract_z
_atom_site_U_iso_or_equiv
_atom_site_adp_type
_atom_site_occupancy
_atom_site_symmetry_multiplicity
_atom_site_calc_flag
_atom_site_refinement_flags
Bi1 Bi 0.21213(8) 0.84609(4) 0.17776(2) 0.00722(16) Uani 1 1 d .
Bi2 Bi -0.20375(8) 1.09482(4) 0.19409(2) 0.00872(17) Uani 1 1 d .
O1 O -0.0655(15) 0.9071(7) 0.1238(5) 0.0124(19) Uani 1 1 d U
O2 O -0.1977(15) 0.2605(8) 0.0856(5) 0.013(2) Uani 1 1 d .
O3 O 0.0903(15) 0.9851(7) 0.2423(4) 0.0091(18) Uani 1 1 d U
O4 O 0.1132(15) 0.1444(7) 0.0858(4) 0.0112(19) Uani 1 1 d .
O5 O 0.4193(17) 0.0197(8) 0.0925(4) 0.015(2) Uani 1 1 d D
H1 H 0.51(2) -0.006(12) 0.056(5) 0.023 Uiso 1 1 d D
O6 O 0.0381(15) 0.7940(8) 0.0237(4) 0.013(2) Uani 1 1 d .
O7 O 0.0299(15) 0.7116(7) 0.2311(5) 0.012(2) Uani 1 1 d .
O8 O -0.2630(15) 0.9354(7) 0.0175(5) 0.0095(19) Uani 1 1 d U
B9 B -0.143(3) 0.8482(11) 0.0626(7) 0.008(3) Uani 1 1 d U
B10 B 0.269(2) 0.0766(12) 0.0518(8) 0.008(3) Uani 1 1 d U
B11 B -0.046(2) 0.2060(12) 0.0462(7) 0.007(3) Uani 1 1 d U

loop_
_atom_site_aniso_label
_atom_site_aniso_U_11
_atom_site_aniso_U_22
_atom_site_aniso_U_33
_atom_site_aniso_U_23
_atom_site_aniso_U_13
_atom_site_aniso_U_12
Bi1 0.0057(3) 0.0078(2) 0.0081(3) -0.00040(16) 0.00032(19) 0.00052(18)
Bi2 0.0084(3) 0.0115(2) 0.0063(3) 0.00159(16) 0.00041(18) -0.0031(2)
O1 0.012(3) 0.012(2) 0.013(2) -0.0011(18) -0.0020(18) 0.0006(18)
O2 0.015(5) 0.014(4) 0.009(4) 0.003(3) 0.004(4) 0.008(4)
O3 0.010(3) 0.008(2) 0.009(2) -0.0014(17) -0.0014(18) -0.0001(18)
O4 0.012(5) 0.017(5) 0.005(4) 0.002(3) 0.003(4) 0.004(4)
O5 0.014(6) 0.023(5) 0.009(5) 0.004(4) 0.000(4) 0.008(4)
O6 0.006(5) 0.020(5) 0.014(5) 0.002(4) 0.002(4) 0.007(4)
O7 0.008(5) 0.012(4) 0.017(5) 0.005(4) -0.006(4) -0.001(4)
O8 0.008(3) 0.010(2) 0.010(2) -0.0002(18) -0.0003(18) 0.0009(17)
B9 0.008(3) 0.008(3) 0.008(3) -0.0005(19) -0.0009(19) -0.0011(19)
B10 0.008(3) 0.008(3) 0.008(3) 0.0005(19) 0.0000(19) 0.0009(19)
B11 0.007(3) 0.007(3) 0.007(3) 0.0001(19) 0.0002(19) -0.0003(19)

loop_
_atom_type_symbol
_atom_type_description
_atom_type_scat_dispersion_real
_atom_type_scat_dispersion_imag
_atom_type_scat_source
B B 0.0013 0.0007 'International Tables Vol C Tables 4.2.6.8 and 6.1.1.4'
O O 0.0106 0.0060 'International Tables Vol C Tables 4.2.6.8 and 6.1.1.4'
Bi Bi -4.1077 10.2566 'International Tables Vol C Tables 4.2.6.8 and 6.1.1.4'
H H 0.0000 0.0000 'International Tables Vol C Tables 4.2.6.8 and 6.1.1.4'

loop_
_geom_angle_atom_site_label_1
_geom_angle_atom_site_label_2
_geom_angle_atom_site_label_3
_geom_angle
_geom_angle_site_symmetry_1
_geom_angle_site_symmetry_3
O1 Bi1 O3 76.9(3) . .
O1 Bi1 O7 93.8(3) . .
O3 Bi1 O7 94.0(3) . .
O3 Bi2 O7 104.2(3) 6_556 3
O3 Bi2 O3 84.3(2) 6_556 .
O7 Bi2 O3 72.8(3) 3 .
O3 Bi2 O7 71.7(3) 6_556 8_565
O7 Bi2 O7 82.3(2) 3 8_565
O3 Bi2 O7 139.9(3) . 8_565
O3 Bi2 O1 90.5(3) 6_556 .
O7 Bi2 O1 131.5(3) 3 .
O3 Bi2 O1 62.9(3) . .
O7 Bi2 O1 145.6(3) 8_565 .
B9 O1 Bi1 121.1(8) . .
B9 O1 Bi2 133.8(8) . .
Bi1 O1 Bi2 105.1(3) . .
B11 O2 B9 126.4(10) . 8
Bi2 O3 Bi1 124.3(4) 6_656 .
Bi2 O3 Bi2 110.7(3) 6_656 .
Bi1 O3 Bi2 114.6(3) . .
B10 O4 B11 118.7(11) . .
B11 O6 B9 122.7(10) 5_565 .
Bi1 O7 Bi2 119.8(4) . 3_545
Bi1 O7 Bi2 130.4(4) . 8
Bi2 O7 Bi2 104.0(3) 3_545 8
B10 O8 B9 121.5(10) 5_565 .
O1 B9 O2 106.3(10) . 8_565
O1 B9 O6 112.3(11) . .
O2 B9 O6 111.2(10) 8_565 .
O1 B9 O8 109.1(10) . .
O2 B9 O8 108.0(11) 8_565 .
O6 B9 O8 109.8(10) . .
O8 B10 O5 123.0(12) 5_565 .
O8 B10 O4 120.8(12) 5_565 .
O5 B10 O4 116.1(12) . .
O2 B11 O6 126.1(12) . 5_565
O2 B11 O4 112.6(11) . .
O6 B11 O4 121.3(11) 5_565 .

loop_
_geom_bond_atom_site_label_1
_geom_bond_atom_site_label_2
_geom_bond_distance
_geom_bond_site_symmetry_2
Bi1 O1 2.091(9) .
Bi1 O3 2.144(8) .
Bi1 O7 2.147(9) .
Bi2 O3 2.147(8) 6_556
Bi2 O7 2.226(8) 3
Bi2 O3 2.359(8) .
Bi2 O7 2.477(9) 8_565
Bi2 O1 2.664(8) .
O1 B9 1.437(16) .
O2 B11 1.343(16) .
O2 B9 1.456(16) 8
O3 Bi2 2.147(8) 6_656
O4 B10 1.381(17) .
O4 B11 1.411(16) .
O5 B10 1.364(17) .
O6 B11 1.354(16) 5_565
O6 B9 1.460(17) .
O7 Bi2 2.226(8) 3_545
O7 Bi2 2.477(9) 8
O8 B10 1.347(17) 5_565
O8 B9 1.506(16) .
B9 O2 1.456(16) 8_565
B10 O8 1.347(17) 5_565
B11 O6 1.354(16) 5_565
